data_4329005
loop_
_publ_author_name
'Zheng-Guo Lin'
'Bo Wang'
'Jie Cao'
'Bao-Kuan Chen'
'Yuan-Zhe Gao'
'Ying-Nan Chi'
'Chong Xu'
'Xian-Qiang Huang'
'Ruo-Dan Han'
'Shuang-Yue Su'
'Chang-Wen Hu'

_publ_contact_author_email cwhu@bit.edu.cn
_publ_contact_author_name 'Changwen Hu'
_publ_section_title
;
 Cation-Induced Synthesis of New Polyoxopalladates
;
_journal_name_full 'Inorganic Chemistry'
_journal_page_first 4435
_journal_page_last 4437
_journal_paper_doi 10.1021/ic300428g
_journal_volume 51
_journal_year 2012
_chemical_formula_sum 'Na6 O39 Pd12 Se8 Zn'
_chemical_formula_weight 2735.79
_chemical_name_systematic
; 
 ? 
;
_space_group_IT_number 62
_symmetry_cell_setting orthorhombic
_symmetry_space_group_name_Hall '-P 2ac 2n'
_symmetry_space_group_name_H-M 'P n m a'
_atom_sites_solution_hydrogens none
_atom_sites_solution_primary direct
_atom_sites_solution_secondary difmap
_audit_creation_method SHELXL-97
_cell_angle_alpha 90.00
_cell_angle_beta 90.00
_cell_angle_gamma 90.00
_cell_formula_units_Z 4
_cell_length_a 18.662(5)
_cell_length_b 12.713(4)
_cell_length_c 18.492(5)
_cell_measurement_reflns_used 9612
_cell_measurement_temperature 296(2)
_cell_measurement_theta_max 27.65
_cell_measurement_theta_min 2.44
_cell_volume 4387(2)
_computing_cell_refinement 'Bruker SMART'
_computing_data_collection 'Bruker SMART'
_computing_data_reduction 'Bruker SMART'
_computing_molecular_graphics 'Bruker SHELXTL'
_computing_publication_material 'Bruker SHELXTL'
_computing_structure_refinement 'SHELXL-97 (Sheldrick, 1997)'
_computing_structure_solution 'SHELXS-97 (Sheldrick, 1990)'
_diffrn_ambient_temperature 296(2)
_diffrn_measured_fraction_theta_full 0.994
_diffrn_measured_fraction_theta_max 0.994
_diffrn_measurement_device_type 'CCD area detector'
_diffrn_measurement_method 'phi and omega scans'
_diffrn_radiation_monochromator graphite
_diffrn_radiation_source 'fine-focus sealed tube'
_diffrn_radiation_type MoK\a
_diffrn_radiation_wavelength 0.71073
_diffrn_reflns_av_R_equivalents 0.0875
_diffrn_reflns_av_sigmaI/netI 0.0799
_diffrn_reflns_limit_h_max 17
_diffrn_reflns_limit_h_min -22
_diffrn_reflns_limit_k_max 12
_diffrn_reflns_limit_k_min -15
_diffrn_reflns_limit_l_max 21
_diffrn_reflns_limit_l_min -22
_diffrn_reflns_number 18787
_diffrn_reflns_theta_full 25.02
_diffrn_reflns_theta_max 25.02
_diffrn_reflns_theta_min 2.18
_exptl_absorpt_coefficient_mu 12.128
_exptl_absorpt_correction_T_max 0.113
_exptl_absorpt_correction_T_min 0.037
_exptl_absorpt_correction_type multi-scan
_exptl_absorpt_process_details 'Bruker SMART'
_exptl_crystal_colour Redbrown
_exptl_crystal_density_diffrn 4.142
_exptl_crystal_description Block
_exptl_crystal_F_000 4928
_exptl_crystal_size_max 0.30
_exptl_crystal_size_mid 0.25
_exptl_crystal_size_min 0.18
_refine_diff_density_max 1.802
_refine_diff_density_min -3.264
_refine_diff_density_rms 0.518
_refine_ls_extinction_coef 0.000134(13)
_refine_ls_extinction_expression Fc^*^=kFc[1+0.001xFc^2^\l^3^/sin(2\q)]^-1/4^
_refine_ls_extinction_method SHELXL
_refine_ls_goodness_of_fit_ref 1.123
_refine_ls_hydrogen_treatment constr
_refine_ls_matrix_type full
_refine_ls_number_parameters 346
_refine_ls_number_reflns 4039
_refine_ls_number_restraints 58
_refine_ls_restrained_S_all 1.119
_refine_ls_R_factor_all 0.1012
_refine_ls_R_factor_gt 0.0782
_refine_ls_shift/su_max 0.053
_refine_ls_shift/su_mean 0.001
_refine_ls_structure_factor_coef Fsqd
_refine_ls_weighting_details 'calc w=1/[\s^2^(Fo^2^)+(0.0000P)^2^+425.5804P] where P=(Fo^2^+2Fc^2^)/3'
_refine_ls_weighting_scheme calc
_refine_ls_wR_factor_gt 0.1703
_refine_ls_wR_factor_ref 0.1777
_reflns_number_gt 3379
_reflns_number_total 4063
_reflns_threshold_expression >2sigma(I)
_cod_data_source_file ic300428g_si_002_5.cif
_cod_data_source_block compound4
_cod_database_code 4329005

loop_
_symmetry_equiv_pos_as_xyz
'x, y, z'
'-x+1/2, -y, z+1/2'
'-x, y+1/2, -z'
'x+1/2, -y+1/2, -z+1/2'
'-x, -y, -z'
'x-1/2, y, -z-1/2'
'x, -y-1/2, z'
'-x-1/2, y-1/2, z-1/2'

loop_
_atom_site_label
_atom_site_type_symbol
_atom_site_fract_x
_atom_site_fract_y
_atom_site_fract_z
_atom_site_U_iso_or_equiv
_atom_site_adp_type
_atom_site_occupancy
_atom_site_symmetry_multiplicity
_atom_site_calc_flag
_atom_site_refinement_flags
Na1 Na 0.9253(2) 0.9792(4) 0.8511(3) 0.0353(13) Uani 1 1 d .
Na2 Na 0.7203(5) 1.2500 0.6397(8) 0.098(4) Uani 1 2 d S
Na3 Na 1.0399(7) 0.9633(14) 0.5474(6) 0.129(7) Uani 0.50 1 d PD
Na4 Na 0.8571(7) 0.9022(12) 0.3233(9) 0.159(10) Uani 0.50 1 d PDU
Na5 Na 0.6270(14) 0.7500 0.9861(13) 0.356(18) Uani 1 2 d SDU
O1 O 0.7598(5) 0.7500 0.7241(5) 0.026(3) Uani 1 2 d S
O2 O 0.6967(6) 0.7500 0.4955(5) 0.023(3) Uani 1 2 d S
O3 O 0.8285(5) 0.7500 0.5406(6) 0.023(3) Uani 1 2 d S
O4 O 0.7956(4) 0.8905(6) 0.6324(4) 0.0245(19) Uani 1 1 d .
O5 O 0.6691(4) 0.8927(7) 0.5865(4) 0.029(2) Uani 1 1 d .
O6 O 0.8721(4) 1.0162(7) 0.7358(5) 0.038(2) Uani 1 1 d .
O7 O 0.6318(5) 0.7500 0.6769(6) 0.027(3) Uani 1 2 d S
O8 O 0.5858(4) 1.0143(7) 0.4816(4) 0.036(2) Uani 1 1 d .
O9 O 0.5024(4) 0.8553(8) 0.7160(5) 0.042(3) Uani 1 1 d .
O10 O 0.9586(5) 0.8553(9) 0.4984(5) 0.058(3) Uani 1 1 d .
O11 O 0.5674(6) 0.7500 0.8218(7) 0.050(4) Uani 1 2 d S
O12 O 0.6626(4) 1.1205(7) 0.5768(6) 0.052(3) Uani 1 1 d .
O13 O 0.5450(4) 1.0227(7) 0.6208(5) 0.037(2) Uani 1 1 d .
O14 O 0.8078(5) 1.1204(7) 0.6303(6) 0.048(3) Uani 1 1 d .
O15 O 0.8320(5) 0.8570(7) 0.8421(5) 0.040(2) Uani 1 1 d .
O16 O 0.6203(5) 0.8557(8) 0.3794(5) 0.045(3) Uani 1 1 d .
O17 O 0.9255(5) 1.0103(8) 0.6019(6) 0.052(3) Uani 1 1 d .
O18 O 0.8877(7) 0.7500 0.3972(7) 0.041(3) Uani 1 2 d SU
O19 O 0.7375(8) 0.7500 0.3433(7) 0.049(3) Uani 1 2 d SU
O20 O 0.7140(7) 0.7500 0.8727(8) 0.056(3) Uani 1 2 d SU
O21 O 0.7864(13) 1.011(2) 0.3919(15) 0.355(5) Uani 1 1 d DU
O22 O 0.9541(9) 0.870(3) 0.2497(11) 0.135(12) Uani 0.50 1 d PD
O23 O 1.0739(14) 0.990(2) 0.6639(8) 0.211(5) Uani 1 1 d DU
O24 O 0.598(3) 0.9131(14) 0.942(2) 0.274(5) Uani 0.50 1 d PDU
O25 O 0.635(5) 1.2500 0.736(5) 0.483(5) Uani 1 2 d SU
Pd1 Pd 0.64248(4) 0.87793(8) 0.48505(5) 0.0271(2) Uani 1 1 d .
Pd2 Pd 0.78824(7) 0.7500 0.44300(7) 0.0290(3) Uani 1 2 d S
Pd3 Pd 0.81535(4) 0.87830(7) 0.73410(5) 0.0262(2) Uani 1 1 d .
Pd4 Pd 0.66815(6) 0.7500 0.77473(7) 0.0321(4) Uani 1 2 d S
Pd5 Pd 0.58584(4) 0.88063(7) 0.65026(5) 0.0244(2) Uani 1 1 d .
Pd6 Pd 0.87758(4) 0.87753(8) 0.56818(5) 0.0304(2) Uani 1 1 d .
Pd8 Pd 0.73311(4) 1.00669(7) 0.60637(5) 0.0294(2) Uani 1 1 d .
Se9 Se 0.96401(9) 0.7500 0.44198(10) 0.0412(5) Uani 1 2 d S
Se10 Se 0.88812(6) 1.09113(11) 0.66488(7) 0.0346(3) Uani 1 1 d .
Se11 Se 0.57768(6) 1.09456(10) 0.55146(7) 0.0323(3) Uani 1 1 d .
Se12 Se 0.49242(8) 0.7500 0.76993(9) 0.0326(4) Uani 1 2 d S
Se13 Se 0.64880(11) 0.7500 0.33295(10) 0.0397(5) Uani 1 2 d S
Se14 Se 0.80347(9) 0.7500 0.88766(9) 0.0396(5) Uani 1 2 d S
Zn1 Zn 0.73036(9) 0.7500 0.60898(10) 0.0243(4) Uani 1 2 d S

loop_
_atom_site_aniso_label
_atom_site_aniso_U_11
_atom_site_aniso_U_22
_atom_site_aniso_U_33
_atom_site_aniso_U_23
_atom_site_aniso_U_13
_atom_site_aniso_U_12
Na1 0.020(2) 0.045(3) 0.041(3) -0.010(2) -0.0052(19) 0.004(2)
Na2 0.053(5) 0.051(6) 0.190(12) 0.000 -0.057(6) 0.000
Na3 0.062(7) 0.105(12) 0.220(18) -0.044(12) 0.083(9) -0.044(8)
Na4 0.20(2) 0.098(12) 0.18(2) 0.036(14) 0.005(18) -0.075(13)
Na5 0.19(2) 0.63(5) 0.25(2) 0.000 0.117(18) 0.000
O1 0.021(5) 0.042(6) 0.014(5) 0.000 0.004(4) 0.000
O2 0.028(5) 0.022(5) 0.020(5) 0.000 0.007(4) 0.000
O3 0.022(5) 0.023(5) 0.024(5) 0.000 0.005(4) 0.000
O4 0.014(3) 0.035(4) 0.025(4) 0.001(3) 0.005(3) -0.002(3)
O5 0.010(3) 0.046(5) 0.030(4) 0.008(4) -0.005(3) -0.003(3)
O6 0.030(4) 0.040(5) 0.044(5) -0.012(4) -0.010(4) -0.001(4)
O7 0.011(4) 0.043(7) 0.026(5) 0.000 -0.011(4) 0.000
O8 0.034(4) 0.042(5) 0.031(4) 0.012(4) -0.012(4) 0.008(4)
O9 0.019(4) 0.058(6) 0.049(5) -0.009(5) 0.012(4) 0.007(4)
O10 0.034(4) 0.088(7) 0.052(5) -0.023(6) 0.022(4) -0.024(5)
O11 0.022(6) 0.097(11) 0.031(7) 0.000 0.005(5) 0.000
O12 0.020(4) 0.028(5) 0.109(8) 0.005(5) -0.027(5) -0.001(4)
O13 0.022(4) 0.051(5) 0.038(5) 0.004(4) -0.002(4) 0.009(4)
O14 0.034(4) 0.021(4) 0.089(7) 0.015(5) -0.028(5) -0.014(4)
O15 0.038(4) 0.049(5) 0.034(4) 0.000(4) -0.010(4) -0.011(4)
O16 0.061(6) 0.048(6) 0.026(4) -0.003(4) -0.012(4) 0.004(5)
O17 0.026(4) 0.061(6) 0.070(6) -0.019(5) 0.019(4) -0.011(4)
O18 0.041(5) 0.046(5) 0.037(5) 0.000 0.003(4) 0.000
O19 0.052(5) 0.049(5) 0.045(5) 0.000 0.008(4) 0.000
O20 0.039(5) 0.077(6) 0.054(6) 0.000 -0.002(5) 0.000
O21 0.354(8) 0.354(8) 0.357(8) 0.005(6) 0.002(6) 0.001(6)
O22 0.14(2) 0.17(3) 0.090(18) 0.068(19) -0.040(18) -0.09(2)
O23 0.210(7) 0.209(7) 0.214(8) 0.009(6) 0.003(6) 0.004(6)
O24 0.274(8) 0.273(8) 0.273(8) -0.001(6) 0.004(6) -0.002(6)
O25 0.483(8) 0.484(8) 0.481(8) 0.000 0.000(6) 0.000
Pd1 0.0207(4) 0.0347(5) 0.0260(4) 0.0017(4) -0.0038(3) 0.0015(4)
Pd2 0.0249(6) 0.0387(7) 0.0235(6) 0.000 0.0041(5) 0.000
Pd3 0.0154(3) 0.0371(5) 0.0262(4) -0.0020(4) -0.0021(3) 0.0007(4)
Pd4 0.0124(5) 0.0593(9) 0.0245(6) 0.000 0.0012(5) 0.000
Pd5 0.0142(3) 0.0294(5) 0.0295(4) -0.0002(4) 0.0003(3) 0.0016(3)
Pd6 0.0181(4) 0.0420(5) 0.0310(4) -0.0014(4) 0.0059(4) -0.0053(4)
Pd8 0.0178(4) 0.0323(5) 0.0381(5) 0.0053(4) -0.0065(4) -0.0036(4)
Se9 0.0261(8) 0.0588(12) 0.0385(10) 0.000 0.0152(8) 0.000
Se10 0.0229(5) 0.0408(7) 0.0401(7) 0.0001(6) -0.0028(5) -0.0099(5)
Se11 0.0223(5) 0.0312(6) 0.0435(7) 0.0040(6) -0.0077(5) 0.0027(5)
Se12 0.0150(6) 0.0482(10) 0.0347(9) 0.000 0.0089(7) 0.000
Se13 0.0466(10) 0.0486(11) 0.0239(8) 0.000 -0.0084(8) 0.000
Se14 0.0244(8) 0.0721(13) 0.0223(8) 0.000 -0.0022(7) 0.000
Zn1 0.0143(7) 0.0332(10) 0.0256(9) 0.000 -0.0001(7) 0.000

loop_
_atom_type_symbol
_atom_type_description
_atom_type_scat_dispersion_real
_atom_type_scat_dispersion_imag
_atom_type_scat_source
O O 0.0106 0.0060 'International Tables Vol C Tables 4.2.6.8 and 6.1.1.4'
Se Se -0.0929 2.2259 'International Tables Vol C Tables 4.2.6.8 and 6.1.1.4'
Pd Pd -0.9988 1.0072 'International Tables Vol C Tables 4.2.6.8 and 6.1.1.4'
Zn Zn 0.2839 1.4301 'International Tables Vol C Tables 4.2.6.8 and 6.1.1.4'
Na Na 0.0362 0.0249 'International Tables Vol C Tables 4.2.6.8 and 6.1.1.4'

loop_
_geom_angle_atom_site_label_1
_geom_angle_atom_site_label_2
_geom_angle_atom_site_label_3
_geom_angle
_geom_angle_site_symmetry_1
_geom_angle_site_symmetry_3
O16 Na1 O15 110.1(4) 2_675 .
O16 Na1 O13 94.9(4) 2_675 6_657
O15 Na1 O13 151.2(4) . 6_657
O16 Na1 O6 82.6(3) 2_675 .
O15 Na1 O6 76.1(3) . .
O13 Na1 O6 122.8(4) 6_657 .
O16 Na1 O8 73.3(3) 2_675 2_675
O15 Na1 O8 91.7(3) . 2_675
O13 Na1 O8 81.6(3) 6_657 2_675
O6 Na1 O8 147.4(3) . 2_675
O16 Na1 O9 154.5(4) 2_675 6_657
O15 Na1 O9 88.5(3) . 6_657
O13 Na1 O9 73.1(3) 6_657 6_657
O6 Na1 O9 85.4(3) . 6_657
O8 Na1 O9 125.0(4) 2_675 6_657
O16 Na1 Pd3 106.0(3) 2_675 .
O15 Na1 Pd3 38.7(2) . .
O13 Na1 Pd3 147.0(3) 6_657 .
O6 Na1 Pd3 39.0(2) . .
O8 Na1 Pd3 128.5(3) 2_675 .
O9 Na1 Pd3 77.4(2) 6_657 .
O16 Na1 Pd5 133.5(3) 2_675 6_657
O15 Na1 Pd5 115.5(3) . 6_657
O13 Na1 Pd5 38.6(2) 6_657 6_657
O6 Na1 Pd5 116.8(3) . 6_657
O8 Na1 Pd5 95.8(2) 2_675 6_657
O9 Na1 Pd5 38.0(2) 6_657 6_657
Pd3 Na1 Pd5 115.20(15) . 6_657
O16 Na1 Pd1 36.8(2) 2_675 2_675
O15 Na1 Pd1 97.6(3) . 2_675
O13 Na1 Pd1 93.9(3) 6_657 2_675
O6 Na1 Pd1 113.4(3) . 2_675
O8 Na1 Pd1 37.4(2) 2_675 2_675
O9 Na1 Pd1 161.1(3) 6_657 2_675
Pd3 Na1 Pd1 118.16(13) . 2_675
Pd5 Na1 Pd1 124.63(15) 6_657 2_675
O12 Na2 O12 92.2(6) . 7_585
O12 Na2 O14 143.4(8) . 7_585
O12 Na2 O14 77.4(4) 7_585 7_585
O12 Na2 O14 77.4(4) . .
O12 Na2 O14 143.4(8) 7_585 .
O14 Na2 O14 90.2(5) 7_585 .
O12 Na2 O25 93.9(16) . .
O12 Na2 O25 93.9(16) 7_585 .
O14 Na2 O25 121.5(14) 7_585 .
O14 Na2 O25 121.5(14) . .
O12 Na2 Pd8 39.8(2) . .
O12 Na2 Pd8 129.9(5) 7_585 .
O14 Na2 Pd8 128.7(4) 7_585 .
O14 Na2 Pd8 40.5(2) . .
O25 Na2 Pd8 101.3(3) . .
O12 Na2 Pd8 129.9(5) . 7_585
O12 Na2 Pd8 39.8(2) 7_585 7_585
O14 Na2 Pd8 40.5(2) 7_585 7_585
O14 Na2 Pd8 128.7(4) . 7_585
O25 Na2 Pd8 101.3(3) . 7_585
Pd8 Na2 Pd8 155.8(5) . 7_585
O12 Na2 Na5 88.5(5) . 2_674
O12 Na2 Na5 88.5(5) 7_585 2_674
O14 Na2 Na5 56.6(4) 7_585 2_674
O14 Na2 Na5 56.6(4) . 2_674
O25 Na2 Na5 177(2) . 2_674
Pd8 Na2 Na5 79.0(2) . 2_674
Pd8 Na2 Na5 79.0(2) 7_585 2_674
O12 Na2 Na4 125.9(5) . 8_766
O12 Na2 Na4 85.2(4) 7_585 8_766
O14 Na2 Na4 88.6(4) 7_585 8_766
O14 Na2 Na4 129.3(6) . 8_766
O25 Na2 Na4 33.0(12) . 8_766
Pd8 Na2 Na4 129.8(4) . 8_766
Pd8 Na2 Na4 74.4(3) 7_585 8_766
Na5 Na2 Na4 145.2(3) 2_674 8_766
O12 Na2 Na4 85.2(4) . 2_675
O12 Na2 Na4 125.9(5) 7_585 2_675
O14 Na2 Na4 129.3(6) 7_585 2_675
O14 Na2 Na4 88.6(4) . 2_675
O25 Na2 Na4 33.0(12) . 2_675
Pd8 Na2 Na4 74.4(3) . 2_675
Pd8 Na2 Na4 129.8(4) 7_585 2_675
Na5 Na2 Na4 145.2(3) 2_674 2_675
Na4 Na2 Na4 55.4(5) 8_766 2_675
O24 Na3 O10 109.6(18) 6_657 .
O24 Na3 O23 72(2) 6_657 .
O10 Na3 O23 131.7(10) . .
O24 Na3 O17 144(2) 6_657 .
O10 Na3 O17 74.0(5) . .
O23 Na3 O17 79.4(8) . .
O24 Na3 O10 120.8(18) 6_657 5_776
O10 Na3 O10 116.4(6) . 5_776
O23 Na3 O10 100.6(10) . 5_776
O17 Na3 O10 85.6(6) . 5_776
O24 Na3 Na3 144(2) 6_657 5_776
O10 Na3 Na3 62.5(6) . 5_776
O23 Na3 Na3 141.4(13) . 5_776
O17 Na3 Na3 71.0(7) . 5_776
O10 Na3 Na3 53.9(7) 5_776 5_776
O24 Na3 O17 91(2) 6_657 5_776
O10 Na3 O17 80.5(5) . 5_776
O23 Na3 O17 146.7(9) . 5_776
O17 Na3 O17 124.8(6) . 5_776
O10 Na3 O17 63.5(4) 5_776 5_776
Na3 Na3 O17 53.8(5) 5_776 5_776
O24 Na3 Na5 34.9(17) 6_657 6_657
O10 Na3 Na5 75.4(7) . 6_657
O23 Na3 Na5 99.5(10) . 6_657
O17 Na3 Na5 136.8(8) . 6_657
O10 Na3 Na5 135.9(7) 5_776 6_657
Na3 Na3 Na5 118.9(9) 5_776 6_657
O17 Na3 Na5 78.4(6) 5_776 6_657
O24 Na3 Pd6 127.6(18) 6_657 .
O10 Na3 Pd6 37.6(3) . .
O23 Na3 Pd6 101.5(8) . .
O17 Na3 Pd6 38.2(3) . .
O10 Na3 Pd6 111.6(6) 5_776 .
Na3 Na3 Pd6 69.5(6) 5_776 .
O17 Na3 Pd6 111.5(4) 5_776 .
Na5 Na3 Pd6 102.2(6) 6_657 .
O24 Na3 Pd6 90.5(18) 6_657 5_776
O10 Na3 Pd6 115.3(5) . 5_776
O23 Na3 Pd6 113.0(9) . 5_776
O17 Na3 Pd6 121.6(7) . 5_776
O10 Na3 Pd6 37.0(3) 5_776 5_776
Na3 Na3 Pd6 66.1(6) 5_776 5_776
O17 Na3 Pd6 37.0(3) 5_776 5_776
Na5 Na3 Pd6 98.9(5) 6_657 5_776
Pd6 Na3 Pd6 135.6(5) . 5_776
O24 Na3 Na4 70.7(17) 6_657 5_776
O10 Na3 Na4 161.0(6) . 5_776
O23 Na3 Na4 29.4(7) . 5_776
O17 Na3 Na4 94.5(5) . 5_776
O10 Na3 Na4 76.8(5) 5_776 5_776
Na3 Na3 Na4 128.7(11) 5_776 5_776
O17 Na3 Na4 118.5(5) 5_776 5_776
Na5 Na3 Na4 105.3(6) 6_657 5_776
Pd6 Na3 Na4 126.5(4) . 5_776
Pd6 Na3 Na4 83.5(4) 5_776 5_776
O23 Na4 O21 83.3(11) 5_776 .
O23 Na4 O22 70.8(11) 5_776 .
O21 Na4 O22 152.5(13) . .
O23 Na4 O18 110.3(10) 5_776 .
O21 Na4 O18 107.8(10) . .
O22 Na4 O18 90.3(9) . .
O23 Na4 O25 127(2) 5_776 2_674
O21 Na4 O25 148(2) . 2_674
O22 Na4 O25 56(2) . 2_674
O18 Na4 O25 74.6(17) . 2_674
O23 Na4 O19 164.6(9) 5_776 .
O21 Na4 O19 83.9(8) . .
O22 Na4 O19 123.0(10) . .
O18 Na4 O19 65.8(5) . .
O25 Na4 O19 68(2) 2_674 .
O23 Na4 Pd2 128.5(9) 5_776 .
O21 Na4 Pd2 75.7(8) . .
O22 Na4 Pd2 127.9(10) . .
O18 Na4 Pd2 39.5(4) . .
O25 Na4 Pd2 90.0(18) 2_674 .
O19 Na4 Pd2 38.9(3) . .
O23 Na4 Na3 36.1(6) 5_776 5_776
O21 Na4 Na3 69.2(8) . 5_776
O22 Na4 Na3 93.5(8) . 5_776
O18 Na4 Na3 82.9(6) . 5_776
O25 Na4 Na3 141(2) 2_674 5_776
O19 Na4 Na3 130.0(6) . 5_776
Pd2 Na4 Na3 92.5(5) . 5_776
O23 Na4 Na4 136.4(9) 5_776 7_575
O21 Na4 Na4 127.2(8) . 7_575
O22 Na4 Na4 79.6(9) . 7_575
O18 Na4 Na4 37.4(4) . 7_575
O25 Na4 Na4 39.8(17) 2_674 7_575
O19 Na4 Na4 49.5(3) . 7_575
Pd2 Na4 Na4 52.9(3) . 7_575
Na3 Na4 Na4 119.1(4) 5_776 7_575
O23 Na4 Na2 132.3(8) 5_776 2_674
O21 Na4 Na2 122.1(9) . 2_674
O22 Na4 Na2 72.9(7) . 2_674
O18 Na4 Na2 99.7(5) . 2_674
O25 Na4 Na2 31(2) 2_674 2_674
O19 Na4 Na2 62.6(4) . 2_674
Pd2 Na4 Na2 98.2(4) . 2_674
Na3 Na4 Na2 166.1(5) 5_776 2_674
Na4 Na4 Na2 62.3(2) 7_575 2_674
O24 Na5 O24 129(2) 7_575 .
O24 Na5 O20 81.9(14) 7_575 .
O24 Na5 O20 81.9(14) . .
O24 Na5 Na3 18.7(13) 7_575 4_466
O24 Na5 Na3 125.1(14) . 4_466
O20 Na5 Na3 99.0(6) . 4_466
O24 Na5 Na3 125.1(14) 7_575 6_557
O24 Na5 Na3 18.7(13) . 6_557
O20 Na5 Na3 99.0(6) . 6_557
Na3 Na5 Na3 114.6(9) 4_466 6_557
O24 Na5 Se9 86.0(15) 7_575 6_557
O24 Na5 Se9 86.0(15) . 6_557
O20 Na5 Se9 151.3(10) . 6_557
Na3 Na5 Se9 67.3(5) 4_466 6_557
Na3 Na5 Se9 67.3(5) 6_557 6_557
O24 Na5 Na2 114.7(11) 7_575 2_675
O24 Na5 Na2 114.7(11) . 2_675
O20 Na5 Na2 97.2(8) . 2_675
Na3 Na5 Na2 119.6(5) 4_466 2_675
Na3 Na5 Na2 119.6(5) 6_557 2_675
Se9 Na5 Na2 111.5(7) 6_557 2_675
Pd3 O1 Pd3 114.3(5) . 7_575
Pd3 O1 Pd4 115.0(3) . .
Pd3 O1 Pd4 115.0(3) 7_575 .
Pd3 O1 Zn1 103.0(3) . .
Pd3 O1 Zn1 103.0(3) 7_575 .
Pd4 O1 Zn1 104.2(4) . .
Pd1 O2 Pd1 115.3(5) 7_575 .
Pd1 O2 Pd2 114.0(3) 7_575 .
Pd1 O2 Pd2 114.0(3) . .
Pd1 O2 Zn1 104.3(3) 7_575 .
Pd1 O2 Zn1 104.3(3) . .
Pd2 O2 Zn1 103.0(5) . .
Pd6 O3 Pd6 114.3(5) . 7_575
Pd6 O3 Pd2 115.2(3) . .
Pd6 O3 Pd2 115.2(3) 7_575 .
Pd6 O3 Zn1 103.9(3) . .
Pd6 O3 Zn1 103.9(3) 7_575 .
Pd2 O3 Zn1 102.0(4) . .
Pd3 O4 Pd8 114.8(4) . .
Pd3 O4 Pd6 116.1(3) . .
Pd8 O4 Pd6 112.7(4) . .
Pd3 O4 Zn1 103.4(3) . .
Pd8 O4 Zn1 103.6(3) . .
Pd6 O4 Zn1 104.2(3) . .
Pd8 O5 Pd1 114.6(4) . .
Pd8 O5 Pd5 116.0(4) . .
Pd1 O5 Pd5 111.7(3) . .
Pd8 O5 Zn1 105.4(3) . .
Pd1 O5 Zn1 103.7(4) . .
Pd5 O5 Zn1 103.7(4) . .
Se10 O6 Pd3 125.2(5) . .
Se10 O6 Na1 138.2(5) . .
Pd3 O6 Na1 93.4(4) . .
Pd4 O7 Pd5 113.3(3) . 7_575
Pd4 O7 Pd5 113.3(3) . .
Pd5 O7 Pd5 118.4(5) 7_575 .
Pd4 O7 Zn1 103.8(4) . .
Pd5 O7 Zn1 102.9(3) 7_575 .
Pd5 O7 Zn1 102.9(3) . .
Se11 O8 Pd1 123.4(4) . .
Se11 O8 Na1 138.5(5) . 2_674
Pd1 O8 Na1 96.0(3) . 2_674
Se12 O9 Pd5 125.1(5) . .
Se12 O9 Na1 138.0(4) . 6_557
Pd5 O9 Na1 92.6(4) . 6_557
Se9 O10 Pd6 123.4(5) . .
Se9 O10 Na3 133.7(6) . .
Pd6 O10 Na3 99.5(5) . .
Se9 O10 Na3 121.8(6) . 5_776
Pd6 O10 Na3 95.7(5) . 5_776
Na3 O10 Na3 63.6(6) . 5_776
Se12 O11 Pd4 120.8(7) . .
Se11 O12 Pd8 123.0(5) . .
Se11 O12 Na2 136.5(5) . .
Pd8 O12 Na2 94.1(4) . .
Se11 O13 Pd5 123.3(4) . .
Se11 O13 Na1 129.5(4) . 6_557
Pd5 O13 Na1 95.0(4) . 6_557
Se10 O14 Pd8 122.2(5) . .
Se10 O14 Na2 139.4(6) . .
Pd8 O14 Na2 92.2(4) . .
Se14 O15 Pd3 123.2(5) . .
Se14 O15 Na1 137.4(5) . .
Pd3 O15 Na1 95.4(4) . .
Se13 O16 Pd1 122.8(5) . .
Se13 O16 Na1 136.3(5) . 2_674
Pd1 O16 Na1 99.6(4) . 2_674
Se10 O17 Pd6 122.5(5) . .
Se10 O17 Na3 142.2(6) . .
Pd6 O17 Na3 93.2(5) . .
Se10 O17 Na3 133.1(6) . 5_776
Pd6 O17 Na3 84.2(5) . 5_776
Na3 O17 Na3 55.2(6) . 5_776
Se9 O18 Pd2 125.3(7) . .
Se9 O18 Na4 119.0(5) . 7_575
Pd2 O18 Na4 91.1(5) . 7_575
Se9 O18 Na4 119.0(5) . .
Pd2 O18 Na4 91.1(5) . .
Na4 O18 Na4 105.2(9) 7_575 .
Se13 O19 Pd2 123.7(8) . .
Se13 O19 Na4 136.9(4) . .
Pd2 O19 Na4 76.6(5) . .
Se13 O19 Na4 136.9(4) . 7_575
Pd2 O19 Na4 76.6(5) . 7_575
Na4 O19 Na4 81.1(6) . 7_575
Se14 O20 Pd4 124.6(8) . .
Se14 O20 Na5 118.3(9) . .
Pd4 O20 Na5 117.0(8) . .
Na4 O23 Na3 114.5(12) 5_776 .
Na3 O24 Na5 126(3) 6_557 .
Na2 O25 Na4 116(3) . 8_766
Na2 O25 Na4 116(3) . 2_675
Na4 O25 Na4 100(3) 8_766 2_675
O2 Pd1 O5 81.4(4) . .
O2 Pd1 O16 95.0(4) . .
O5 Pd1 O16 176.2(4) . .
O2 Pd1 O8 176.0(4) . .
O5 Pd1 O8 94.6(3) . .
O16 Pd1 O8 89.0(4) . .
O2 Pd1 Pd5 94.9(3) . .
O5 Pd1 Pd5 34.2(2) . .
O16 Pd1 Pd5 148.2(3) . .
O8 Pd1 Pd5 81.4(2) . .
O2 Pd1 Pd8 94.7(3) . .
O5 Pd1 Pd8 32.3(2) . .
O16 Pd1 Pd8 147.7(3) . .
O8 Pd1 Pd8 82.1(2) . .
Pd5 Pd1 Pd8 60.84(3) . .
O2 Pd1 Pd1 32.4(3) . 7_575
O5 Pd1 Pd1 95.5(2) . 7_575
O16 Pd1 Pd1 81.9(3) . 7_575
O8 Pd1 Pd1 148.6(2) . 7_575
Pd5 Pd1 Pd1 90.61(2) . 7_575
Pd8 Pd1 Pd1 120.23(2) . 7_575
O2 Pd1 Na1 137.5(3) . 2_674
O5 Pd1 Na1 139.6(3) . 2_674
O16 Pd1 Na1 43.6(3) . 2_674
O8 Pd1 Na1 46.5(2) . 2_674
Pd5 Pd1 Na1 125.04(9) . 2_674
Pd8 Pd1 Na1 115.93(10) . 2_674
Pd1 Pd1 Na1 123.15(9) 7_575 2_674
O3 Pd2 O2 83.0(4) . .
O3 Pd2 O18 91.9(5) . .
O2 Pd2 O18 174.9(5) . .
O3 Pd2 O19 175.4(5) . .
O2 Pd2 O19 92.5(5) . .
O18 Pd2 O19 92.7(5) . .
O3 Pd2 Na4 118.9(4) . .
O2 Pd2 Na4 133.6(3) . .
O18 Pd2 Na4 49.4(3) . .
O19 Pd2 Na4 64.5(4) . .
O3 Pd2 Na4 118.9(4) . 7_575
O2 Pd2 Na4 133.6(3) . 7_575
O18 Pd2 Na4 49.4(3) . 7_575
O19 Pd2 Na4 64.5(4) . 7_575
Na4 Pd2 Na4 74.2(5) . 7_575
O4 Pd3 O1 82.7(4) . .
O4 Pd3 O15 176.3(3) . .
O1 Pd3 O15 93.6(4) . .
O4 Pd3 O6 92.6(3) . .
O1 Pd3 O6 175.2(4) . .
O15 Pd3 O6 91.1(4) . .
O4 Pd3 Na1 137.8(2) . .
O1 Pd3 Na1 137.1(3) . .
O15 Pd3 Na1 45.8(3) . .
O6 Pd3 Na1 47.5(3) . .
O4 Pd3 Pd8 32.8(2) . .
O1 Pd3 Pd8 95.8(3) . .
O15 Pd3 Pd8 148.1(3) . .
O6 Pd3 Pd8 80.0(2) . .
Na1 Pd3 Pd8 125.71(10) . .
O7 Pd4 O1 81.8(4) . .
O7 Pd4 O20 175.3(5) . .
O1 Pd4 O20 93.4(5) . .
O7 Pd4 O11 94.3(5) . .
O1 Pd4 O11 176.1(5) . .
O20 Pd4 O11 90.4(5) . .
O7 Pd4 Pd5 33.40(11) . 7_575
O1 Pd4 Pd5 94.3(3) . 7_575
O20 Pd4 Pd5 148.01(10) . 7_575
O11 Pd4 Pd5 82.4(3) . 7_575
O7 Pd4 Pd5 33.40(11) . .
O1 Pd4 Pd5 94.3(3) . .
O20 Pd4 Pd5 148.01(10) . .
O11 Pd4 Pd5 82.4(3) . .
Pd5 Pd4 Pd5 61.94(4) 7_575 .
O7 Pd5 O5 82.4(4) . .
O7 Pd5 O9 93.0(4) . .
O5 Pd5 O9 175.2(4) . .
O7 Pd5 O13 175.6(4) . .
O5 Pd5 O13 93.8(3) . .
O9 Pd5 O13 90.8(4) . .
O7 Pd5 Pd4 33.4(3) . .
O5 Pd5 Pd4 95.3(2) . .
O9 Pd5 Pd4 81.6(3) . .
O13 Pd5 Pd4 145.7(2) . .
O7 Pd5 Pd1 95.0(3) . .
O5 Pd5 Pd1 34.1(2) . .
O9 Pd5 Pd1 145.7(3) . .
O13 Pd5 Pd1 83.0(2) . .
Pd4 Pd5 Pd1 120.85(4) . .
O7 Pd5 Na1 138.0(3) . 6_557
O5 Pd5 Na1 134.3(2) . 6_557
O9 Pd5 Na1 49.4(3) . 6_557
O13 Pd5 Na1 46.4(2) . 6_557
Pd4 Pd5 Na1 130.03(9) . 6_557
Pd1 Pd5 Na1 107.36(9) . 6_557
O3 Pd6 O4 81.9(4) . .
O3 Pd6 O10 94.0(4) . .
O4 Pd6 O10 175.8(4) . .
O3 Pd6 O17 176.8(4) . .
O4 Pd6 O17 95.1(3) . .
O10 Pd6 O17 89.0(4) . .
O3 Pd6 Pd8 95.1(3) . .
O4 Pd6 Pd8 33.6(2) . .
O10 Pd6 Pd8 147.1(3) . .
O17 Pd6 Pd8 82.9(3) . .
O3 Pd6 Pd6 32.9(3) . 7_575
O4 Pd6 Pd6 94.9(2) . 7_575
O10 Pd6 Pd6 81.9(3) . 7_575
O17 Pd6 Pd6 147.1(3) . 7_575
Pd8 Pd6 Pd6 120.50(3) . 7_575
O3 Pd6 Na3 133.9(4) . .
O4 Pd6 Na3 141.2(3) . .
O10 Pd6 Na3 42.9(4) . .
O17 Pd6 Na3 48.6(4) . .
Pd8 Pd6 Na3 129.3(3) . .
Pd6 Pd6 Na3 109.6(3) 7_575 .
O3 Pd6 Na3 124.2(4) . 5_776
O4 Pd6 Na3 134.9(4) . 5_776
O10 Pd6 Na3 47.4(4) . 5_776
O17 Pd6 Na3 58.8(4) . 5_776
Pd8 Pd6 Na3 102.6(3) . 5_776
Pd6 Pd6 Na3 127.5(3) 7_575 5_776
Na3 Pd6 Na3 44.4(5) . 5_776
O5 Pd8 O4 81.2(3) . .
O5 Pd8 O12 94.8(3) . .
O4 Pd8 O12 176.0(3) . .
O5 Pd8 O14 175.4(3) . .
O4 Pd8 O14 94.3(3) . .
O12 Pd8 O14 89.8(3) . .
O5 Pd8 Na2 137.0(3) . .
O4 Pd8 Na2 137.8(3) . .
O12 Pd8 Na2 46.1(3) . .
O14 Pd8 Na2 47.3(3) . .
O5 Pd8 Pd6 95.4(2) . .
O4 Pd8 Pd6 33.7(2) . .
O12 Pd8 Pd6 147.5(3) . .
O14 Pd8 Pd6 80.7(3) . .
Na2 Pd8 Pd6 127.02(18) . .
O5 Pd8 Pd1 33.0(2) . .
O4 Pd8 Pd1 95.8(2) . .
O12 Pd8 Pd1 80.6(3) . .
O14 Pd8 Pd1 148.8(3) . .
Na2 Pd8 Pd1 126.0(2) . .
Pd6 Pd8 Pd1 91.57(4) . .
O5 Pd8 Pd3 93.1(2) . .
O4 Pd8 Pd3 32.4(2) . .
O12 Pd8 Pd3 149.1(3) . .
O14 Pd8 Pd3 82.9(3) . .
Na2 Pd8 Pd3 112.6(2) . .
Pd6 Pd8 Pd3 60.72(3) . .
Pd1 Pd8 Pd3 119.57(4) . .
O18 Se9 O10 104.9(4) . 7_575
O18 Se9 O10 104.9(4) . .
O10 Se9 O10 103.9(7) 7_575 .
O18 Se9 Na5 173.5(6) . 6_657
O10 Se9 Na5 79.0(4) 7_575 6_657
O10 Se9 Na5 79.0(4) . 6_657
O6 Se10 O14 105.7(4) . .
O6 Se10 O17 105.7(5) . .
O14 Se10 O17 103.9(5) . .
O8 Se11 O12 104.6(5) . .
O8 Se11 O13 107.0(4) . .
O12 Se11 O13 103.6(5) . .
O9 Se12 O9 105.7(6) . 7_575
O9 Se12 O11 104.2(4) . .
O9 Se12 O11 104.2(4) 7_575 .
O19 Se13 O16 104.8(4) . 7_575
O19 Se13 O16 104.8(4) . .
O16 Se13 O16 106.1(6) 7_575 .
O15 Se14 O15 107.5(6) . 7_575
O15 Se14 O20 103.3(4) . .
O15 Se14 O20 103.3(4) 7_575 .
O5 Zn1 O5 112.3(4) 7_575 .
O5 Zn1 O2 70.6(2) 7_575 .
O5 Zn1 O2 70.6(2) . .
O5 Zn1 O1 108.4(2) 7_575 .
O5 Zn1 O1 108.4(2) . .
O2 Zn1 O1 177.8(4) . .
O5 Zn1 O4 177.9(3) 7_575 .
O5 Zn1 O4 69.7(3) . .
O2 Zn1 O4 110.3(2) . .
O1 Zn1 O4 70.8(2) . .
O5 Zn1 O4 69.7(3) 7_575 7_575
O5 Zn1 O4 177.9(3) . 7_575
O2 Zn1 O4 110.3(2) . 7_575
O1 Zn1 O4 70.8(2) . 7_575
O4 Zn1 O4 108.2(4) . 7_575
O5 Zn1 O3 108.8(2) 7_575 .
O5 Zn1 O3 108.8(2) . .
O2 Zn1 O3 72.0(4) . .
O1 Zn1 O3 110.1(4) . .
O4 Zn1 O3 69.9(2) . .
O4 Zn1 O3 69.9(2) 7_575 .
O5 Zn1 O7 71.1(2) 7_575 .
O5 Zn1 O7 71.1(2) . .
O2 Zn1 O7 107.7(4) . .
O1 Zn1 O7 70.1(4) . .
O4 Zn1 O7 110.2(2) . .
O4 Zn1 O7 110.2(2) 7_575 .
O3 Zn1 O7 179.7(4) . .

loop_
_geom_bond_atom_site_label_1
_geom_bond_atom_site_label_2
_geom_bond_distance
_geom_bond_site_symmetry_2
Na1 O16 2.325(11) 2_675
Na1 O15 2.339(10) .
Na1 O13 2.359(9) 6_657
Na1 O6 2.399(10) .
Na1 O8 2.424(9) 2_675
Na1 O9 2.467(10) 6_657
Na1 Pd3 3.246(5) .
Na1 Pd5 3.247(5) 6_657
Na1 Pd1 3.322(5) 2_675
Na2 O12 2.285(13) .
Na2 O12 2.285(13) 7_585
Na2 O14 2.326(11) 7_585
Na2 O14 2.326(11) .
Na2 O25 2.39(10) .
Na2 Pd8 3.163(3) .
Na2 Pd8 3.163(3) 7_585
Na2 Na5 4.02(3) 2_674
Na2 Na4 4.17(2) 8_766
Na2 Na4 4.17(2) 2_675
Na3 O24 1.28(5) 6_657
Na3 O10 2.237(17) .
Na3 O23 2.272(15) .
Na3 O17 2.436(16) .
Na3 O10 2.46(2) 5_776
Na3 Na3 2.48(3) 5_776
Na3 O17 2.855(16) 5_776
Na3 Na5 3.22(2) 6_657
Na3 Pd6 3.242(13) .
Na3 Pd6 3.322(15) 5_776
Na3 Na4 3.51(2) 5_776
Na4 O23 1.90(3) 5_776
Na4 O21 2.296(17) .
Na4 O22 2.302(16) .
Na4 O18 2.437(18) .
Na4 O25 2.52(6) 2_674
Na4 O19 2.977(18) .
Na4 Pd2 3.208(15) .
Na4 Na3 3.51(2) 5_776
Na4 Na4 3.87(3) 7_575
Na4 Na2 4.17(2) 2_674
Na5 O24 2.293(17) 7_575
Na5 O24 2.293(17) .
Na5 O20 2.65(3) .
Na5 Na3 3.22(2) 4_466
Na5 Na3 3.22(2) 6_557
Na5 Se9 3.32(3) 6_557
Na5 Na2 4.02(3) 2_675
O1 Pd3 1.942(6) .
O1 Pd3 1.942(6) 7_575
O1 Pd4 1.950(10) .
O1 Zn1 2.199(10) .
O2 Pd1 1.926(6) 7_575
O2 Pd1 1.926(6) .
O2 Pd2 1.965(10) .
O2 Zn1 2.190(10) .
O3 Pd6 1.930(6) .
O3 Pd6 1.930(6) 7_575
O3 Pd2 1.956(10) .
O3 Zn1 2.226(10) .
O4 Pd3 1.923(7) .
O4 Pd8 1.942(8) .
O4 Pd6 1.944(7) .
O4 Zn1 2.205(8) .
O5 Pd8 1.914(8) .
O5 Pd1 1.950(8) .
O5 Pd5 1.957(7) .
O5 Zn1 2.184(8) .
O6 Se10 1.649(9) .
O6 Pd3 2.048(9) .
O7 Pd4 1.931(10) .
O7 Pd5 1.933(5) 7_575
O7 Pd5 1.933(5) .
O7 Zn1 2.227(10) .
O8 Se11 1.653(9) .
O8 Pd1 2.031(9) .
O8 Na1 2.424(9) 2_674
O9 Se12 1.680(10) .
O9 Pd5 2.002(8) .
O9 Na1 2.467(10) 6_557
O10 Se9 1.701(11) .
O10 Pd6 2.007(9) .
O10 Na3 2.46(2) 5_776
O11 Se12 1.696(12) .
O11 Pd4 2.072(12) .
O12 Se11 1.686(8) .
O12 Pd8 2.030(9) .
O13 Se11 1.688(9) .
O13 Pd5 2.035(9) .
O13 Na1 2.359(9) 6_557
O14 Se10 1.672(9) .
O14 Pd8 2.056(8) .
O15 Se14 1.686(9) .
O15 Pd3 2.040(9) .
O16 Se13 1.681(10) .
O16 Pd1 2.017(8) .
O16 Na1 2.325(11) 2_674
O17 Se10 1.702(10) .
O17 Pd6 2.009(10) .
O17 Na3 2.855(16) 5_776
O18 Se9 1.647(13) .
O18 Pd2 2.039(13) .
O18 Na4 2.437(18) 7_575
O19 Se13 1.666(14) .
O19 Pd2 2.073(14) .
O19 Na4 2.977(18) 7_575
O20 Se14 1.693(14) .
O20 Pd4 2.004(15) .
O23 Na4 1.90(3) 5_776
O24 Na3 1.28(5) 6_557
O25 Na4 2.52(6) 8_766
O25 Na4 2.52(6) 2_675
Pd1 Pd5 3.2330(15) .
Pd1 Pd8 3.2516(14) .
Pd1 Pd1 3.253(2) 7_575
Pd1 Na1 3.322(5) 2_674
Pd2 Na4 3.208(15) 7_575
Pd3 Pd8 3.2555(14) .
Pd4 Pd5 3.2273(15) 7_575
Pd4 Pd5 3.2273(15) .
Pd5 Na1 3.247(5) 6_557
Pd6 Pd8 3.2347(14) .
Pd6 Pd6 3.243(2) 7_575
Pd6 Na3 3.322(15) 5_776
Se9 O10 1.701(11) 7_575
Se9 Na5 3.32(3) 6_657
Se12 O9 1.680(10) 7_575
Se13 O16 1.681(10) 7_575
Se14 O15 1.686(9) 7_575
Zn1 O5 2.184(8) 7_575
Zn1 O4 2.205(8) 7_575
